data_4306571
loop_
_publ_author_name
'Lada N. Puntus'
'Konstantin A. Lyssenko'
'Mikhail Yu. Antipin'
'Jean-Claude G. B\"unzli'

_publ_section_title
;
Role of Inner- and Outer-Sphere Bonding in the Sensitization of
EuIII-Luminescence Deciphered by Combined Analysis of Experimental Electron
Density Distribution Function and Photophysical Data
;
_journal_name_full 'Inorganic Chemistry'
_journal_page_first 11095
_journal_page_last 11107
_journal_paper_doi 10.1021/ic801402u
_journal_volume 47
_journal_year 2008
_chemical_formula_moiety 'C24 H22 Cl Gd N4 O3, H2 O, 2(Cl)'
_chemical_formula_sum 'C24 H24 Cl3 Gd N4 O4'
_chemical_formula_weight 696.07
_chemical_name_systematic
; 
 ? 
;
_space_group_IT_number 2
_symmetry_cell_setting triclinic
_symmetry_space_group_name_Hall '-P 1'
_symmetry_space_group_name_H-M 'P -1'
_atom_sites_solution_hydrogens geom
_atom_sites_solution_primary direct
_atom_sites_solution_secondary difmap
_audit_creation_method SHELXL-97
_cell_angle_alpha 97.5218(7)
_cell_angle_beta 108.4846(6)
_cell_angle_gamma 93.4024(7)
_cell_formula_units_Z 2
_cell_length_a 10.3337(2)
_cell_length_b 10.4819(2)
_cell_length_c 12.5371(2)
_cell_measurement_reflns_used 999
_cell_measurement_temperature 100(2)
_cell_measurement_theta_max 55
_cell_measurement_theta_min 3
_cell_volume 1269.47(4)
_computing_cell_refinement 'Bruker SAINT'
_computing_data_collection 'Bruker APEX II'
_computing_data_reduction 'Bruker SAINT'
_computing_molecular_graphics 'Bruker SHELXTL'
_computing_publication_material 'Bruker SHELXTL'
_computing_structure_refinement 'SHELXL-97 (Sheldrick, 1997)'
_computing_structure_solution 'SHELXS-97 (Sheldrick, 1997)'
_diffrn_ambient_temperature 100(2)
_diffrn_measured_fraction_theta_full 0.982
_diffrn_measured_fraction_theta_max 0.982
_diffrn_measurement_device_type 'Bruker APEX II CCD area detector''
_diffrn_measurement_method 'omega scans'
_diffrn_radiation_monochromator graphite
_diffrn_radiation_source 'fine-focus sealed tube'
_diffrn_radiation_type MoK\a
_diffrn_radiation_wavelength 0.71073
_diffrn_reflns_av_R_equivalents 0.0348
_diffrn_reflns_av_sigmaI/netI 0.0207
_diffrn_reflns_limit_h_max 23
_diffrn_reflns_limit_h_min -23
_diffrn_reflns_limit_k_max 24
_diffrn_reflns_limit_k_min -23
_diffrn_reflns_limit_l_max 28
_diffrn_reflns_limit_l_min -28
_diffrn_reflns_number 249108
_diffrn_reflns_theta_full 55.00
_diffrn_reflns_theta_max 55.00
_diffrn_reflns_theta_min 1.73
_exptl_absorpt_coefficient_mu 2.967
_exptl_absorpt_correction_T_max 0.588
_exptl_absorpt_correction_T_min 0.383
_exptl_absorpt_correction_type multi-scan
_exptl_absorpt_process_details SADABS
_exptl_crystal_colour colorless
_exptl_crystal_density_diffrn 1.821
_exptl_crystal_density_method 'not measured'
_exptl_crystal_description prism
_exptl_crystal_F_000 686
_exptl_crystal_size_max 0.40
_exptl_crystal_size_mid 0.20
_exptl_crystal_size_min 0.20
_refine_diff_density_max 2.221
_refine_diff_density_min -1.568
_refine_diff_density_rms 0.117
_refine_ls_extinction_method none
_refine_ls_goodness_of_fit_ref 0.968
_refine_ls_hydrogen_treatment mixed
_refine_ls_matrix_type full
_refine_ls_number_parameters 405
_refine_ls_number_reflns 31917
_refine_ls_number_restraints 0
_refine_ls_restrained_S_all 0.968
_refine_ls_R_factor_all 0.0262
_refine_ls_R_factor_gt 0.0202
_refine_ls_shift/su_max 0.000
_refine_ls_shift/su_mean 0.000
_refine_ls_structure_factor_coef Fsqd
_refine_ls_weighting_details 'calc w=1/[\s^2^(Fo^2^)+(0.0165P)^2^+0.5725P] where P=(Fo^2^+2Fc^2^)/3'
_refine_ls_weighting_scheme calc
_refine_ls_wR_factor_gt 0.0421
_refine_ls_wR_factor_ref 0.0444
_reflns_number_gt 28672
_reflns_number_total 31917
_reflns_threshold_expression I>2\s(I)
_cod_data_source_file ic801402u_si_002_3.cif
_cod_data_source_block 1gd_EDD
_cod_depositor_comments
;
The following automatic conversions were performed:
'_symmetry_cell_setting' value 'Triclinic' changed to 'triclinic'
according to '/home/saulius/struct/CIF-dictionaries/cif_core.dic'
dictionary named 'cif_core.dic' version 2.4.1 from 2010-06-29.

Automatic conversion script
Id: cif_fix_enum 1527 2010-12-29 10:47:43Z saulius 
;
_cod_database_code 4306571

loop_
_symmetry_equiv_pos_as_xyz
'x, y, z'
'-x, -y, -z'

loop_
_atom_site_label
_atom_site_type_symbol
_atom_site_fract_x
_atom_site_fract_y
_atom_site_fract_z
_atom_site_U_iso_or_equiv
_atom_site_adp_type
_atom_site_occupancy
_atom_site_symmetry_multiplicity
_atom_site_calc_flag
_atom_site_refinement_flags
_atom_site_disorder_assembly
_atom_site_disorder_group
Gd1 Gd 0.786970(3) 0.771548(3) 0.766525(2) 0.00827(1) Uani 1 1 d . . .
Cl1 Cl 1.007950(16) 0.951764(15) 0.843856(14) 0.01287(2) Uani 1 1 d . . .
O1 O 0.54806(5) 0.74497(5) 0.74140(5) 0.01478(7) Uani 1 1 d . . .
H1OB H 0.505(2) 0.7839(19) 0.7757(16) 0.036(5) Uiso 1 1 d . . .
H1OA H 0.5083(19) 0.6738(18) 0.7126(15) 0.031(4) Uiso 1 1 d . . .
O2 O 0.76894(5) 0.88791(5) 0.93645(5) 0.01391(7) Uani 1 1 d . . .
H2OB H 0.7216(19) 0.8761(18) 0.9768(16) 0.033(4) Uiso 1 1 d . . .
H2OA H 0.8333(19) 0.9394(18) 0.9781(16) 0.033(4) Uiso 1 1 d . . .
O3 O 0.69218(6) 0.58025(5) 0.62644(5) 0.01565(8) Uani 1 1 d . . .
H3OB H 0.673(2) 0.575(2) 0.5572(18) 0.044(5) Uiso 1 1 d . . .
H3OA H 0.633(2) 0.5374(19) 0.6341(17) 0.041(5) Uiso 1 1 d . . .
N1 N 0.76284(5) 0.57781(5) 0.86826(5) 0.01078(6) Uani 1 1 d . . .
N1' N 0.83364(6) 0.80058(6) 0.58181(5) 0.01300(7) Uani 1 1 d . . .
C2 C 0.65511(6) 0.54978(6) 0.90096(6) 0.01288(8) Uani 1 1 d . . .
H2A H 0.5984(15) 0.6150(14) 0.9043(12) 0.015 Uiso 1 1 d . . .
C2' C 0.90108(7) 0.71989(8) 0.53341(6) 0.01614(10) Uani 1 1 d . . .
H2'A H 0.9246(16) 0.6425(15) 0.5669(13) 0.019 Uiso 1 1 d . . .
C3' C 0.93854(8) 0.74153(9) 0.43836(7) 0.02026(13) Uani 1 1 d . . .
H3'A H 0.9927(17) 0.6805(16) 0.4088(14) 0.024 Uiso 1 1 d . . .
C3 C 0.62429(7) 0.42939(7) 0.92985(6) 0.01487(9) Uani 1 1 d . . .
H3A H 0.5447(15) 0.4153(15) 0.9470(13) 0.018 Uiso 1 1 d . . .
C4B' C 0.79544(7) 0.90780(7) 0.53382(5) 0.01320(8) Uani 1 1 d . . .
C4B C 0.84929(6) 0.48491(5) 0.86628(5) 0.01047(7) Uani 1 1 d . . .
C4A' C 0.82598(8) 0.93543(8) 0.43652(6) 0.01721(11) Uani 1 1 d . . .
C4 C 0.71068(7) 0.33511(6) 0.92737(6) 0.01448(9) Uani 1 1 d . . .
H4A H 0.6920(15) 0.2513(15) 0.9466(13) 0.017 Uiso 1 1 d . . .
C4A C 0.82810(7) 0.36204(6) 0.89640(6) 0.01230(8) Uani 1 1 d . . .
C4' C 0.90078(9) 0.84936(10) 0.38973(7) 0.02104(13) Uani 1 1 d . . .
H4'A H 0.9227(17) 0.8688(16) 0.3262(14) 0.025 Uiso 1 1 d . . .
C5 C 0.92349(8) 0.26874(6) 0.89423(6) 0.01506(9) Uani 1 1 d . . .
H5A H 0.9039(15) 0.1875(15) 0.9165(13) 0.018 Uiso 1 1 d . . .
C5' C 0.78314(9) 1.04936(10) 0.38949(7) 0.02163(14) Uani 1 1 d . . .
H5'A H 0.8085(17) 1.0651(16) 0.3245(14) 0.026 Uiso 1 1 d . . .
C6B C 0.96852(6) 0.51515(5) 0.83408(5) 0.01052(7) Uani 1 1 d . . .
C6 C 1.03678(7) 0.29786(6) 0.86547(6) 0.01470(9) Uani 1 1 d . . .
H6A H 1.0993(15) 0.2340(15) 0.8642(13) 0.018 Uiso 1 1 d . . .
C6' C 0.71286(9) 1.13115(9) 0.43695(7) 0.02160(14) Uani 1 1 d . . .
H6'A H 0.6821(17) 1.2066(16) 0.4061(14) 0.026 Uiso 1 1 d . . .
C6B' C 0.71885(6) 0.99412(6) 0.58344(6) 0.01309(8) Uani 1 1 d . . .
C6A' C 0.67680(7) 1.10483(7) 0.53420(6) 0.01665(10) Uani 1 1 d . . .
C6A C 1.06242(6) 0.42216(6) 0.83551(6) 0.01235(8) Uani 1 1 d . . .
C7 C 1.17992(7) 0.45568(7) 0.80638(6) 0.01503(9) Uani 1 1 d . . .
H7A H 1.2444(15) 0.3925(15) 0.8074(13) 0.018 Uiso 1 1 d . . .
C7' C 0.59687(8) 1.18411(7) 0.58178(7) 0.01936(12) Uani 1 1 d . . .
H7'A H 0.5647(16) 1.2610(16) 0.5496(14) 0.023 Uiso 1 1 d . . .
C8' C 0.56298(8) 1.15147(7) 0.67312(7) 0.01815(11) Uani 1 1 d . . .
H8'A H 0.5044(16) 1.1994(15) 0.7078(14) 0.022 Uiso 1 1 d . . .
C8 C 1.20012(7) 0.57767(7) 0.78105(7) 0.01603(10) Uani 1 1 d . . .
H8A H 1.2778(16) 0.6071(15) 0.7612(13) 0.019 Uiso 1 1 d . . .
C9' C 0.61146(7) 1.04056(7) 0.71775(6) 0.01493(9) Uani 1 1 d . . .
H9'A H 0.5918(15) 1.0176(15) 0.7818(13) 0.018 Uiso 1 1 d . . .
C9 C 1.10252(7) 0.66434(6) 0.78304(6) 0.01391(8) Uani 1 1 d . . .
H9A H 1.1168(15) 0.7491(14) 0.7662(13) 0.017 Uiso 1 1 d . . .
N10 N 0.98765(5) 0.63447(5) 0.80590(5) 0.01151(7) Uani 1 1 d . . .
N10' N 0.68725(6) 0.96369(5) 0.67530(5) 0.01253(7) Uani 1 1 d . . .
Cl2 Cl 0.385692(19) 0.163136(17) -0.100387(16) 0.01587(2) Uani 1 1 d . . .
Cl3 Cl 0.584743(18) 0.534895(18) 0.366149(15) 0.01684(3) Uani 1 1 d . . .
O4 O 0.59346(7) 0.13831(6) 0.13836(6) 0.01930(9) Uani 1 1 d . . .
H4OB H 0.556(2) 0.1445(18) 0.0769(17) 0.034(5) Uiso 1 1 d . . .
H4OA H 0.6034(19) 0.0601(19) 0.1356(16) 0.034(4) Uiso 1 1 d . . .

loop_
_atom_site_aniso_label
_atom_site_aniso_U_11
_atom_site_aniso_U_22
_atom_site_aniso_U_33
_atom_site_aniso_U_23
_atom_site_aniso_U_13
_atom_site_aniso_U_12
Gd1 0.00865(1) 0.00768(1) 0.00822(1) 0.00049(1) 0.00284(1) 0.00022(1)
Cl1 0.01253(5) 0.01063(4) 0.01420(5) -0.00106(4) 0.00441(4) -0.00213(4)
O1 0.01097(14) 0.01286(16) 0.0197(2) 0.00056(14) 0.00481(14) 0.00072(12)
O2 0.01411(16) 0.01557(17) 0.01144(16) -0.00165(13) 0.00546(13) -0.00202(13)
O3 0.01679(18) 0.01569(17) 0.01249(17) -0.00259(14) 0.00502(14) -0.00439(14)
N1 0.01111(14) 0.01028(14) 0.01167(17) 0.00154(12) 0.00478(13) 0.00130(12)
N1' 0.01372(17) 0.01434(18) 0.01049(17) 0.00028(14) 0.00437(14) -0.00044(14)
C2 0.01290(18) 0.01266(19) 0.0145(2) 0.00201(16) 0.00652(16) 0.00120(15)
C2' 0.0162(2) 0.0189(2) 0.0127(2) -0.00198(18) 0.00589(18) 0.00027(18)
C3' 0.0181(3) 0.0281(3) 0.0136(2) -0.0038(2) 0.0074(2) -0.0020(2)
C3 0.0160(2) 0.0136(2) 0.0168(2) 0.00187(17) 0.00851(19) -0.00098(16)
C4B' 0.01283(18) 0.0162(2) 0.00938(18) 0.00193(15) 0.00269(15) -0.00234(16)
C4B 0.01154(16) 0.00919(15) 0.01044(18) 0.00070(13) 0.00370(14) 0.00058(13)
C4A' 0.0160(2) 0.0239(3) 0.0102(2) 0.00336(19) 0.00310(17) -0.0049(2)
C4 0.0180(2) 0.01098(18) 0.0155(2) 0.00180(16) 0.00755(19) -0.00119(16)
C4A 0.01479(19) 0.00925(16) 0.0126(2) 0.00094(14) 0.00462(16) 0.00031(14)
C4' 0.0195(3) 0.0313(4) 0.0115(2) 0.0000(2) 0.0066(2) -0.0053(3)
C5 0.0188(2) 0.00972(17) 0.0170(2) 0.00241(16) 0.00602(19) 0.00272(16)
C5' 0.0199(3) 0.0291(4) 0.0140(3) 0.0098(2) 0.0019(2) -0.0053(3)
C6B 0.01069(16) 0.00952(16) 0.01119(18) 0.00073(13) 0.00367(14) 0.00120(13)
C6 0.0168(2) 0.01088(18) 0.0162(2) 0.00133(16) 0.00509(18) 0.00404(16)
C6' 0.0195(3) 0.0245(3) 0.0181(3) 0.0120(2) 0.0000(2) -0.0030(2)
C6B' 0.01276(18) 0.01381(19) 0.01121(19) 0.00360(15) 0.00167(15) -0.00093(15)
C6A' 0.0154(2) 0.0160(2) 0.0155(2) 0.00654(19) -0.00023(18) -0.00117(18)
C6A 0.01240(18) 0.01104(17) 0.0130(2) 0.00004(15) 0.00388(15) 0.00251(14)
C7 0.01277(19) 0.0146(2) 0.0174(2) -0.00044(18) 0.00542(18) 0.00307(16)
C7' 0.0188(3) 0.0142(2) 0.0213(3) 0.0063(2) 0.0000(2) 0.00193(19)
C8' 0.0176(2) 0.0134(2) 0.0204(3) 0.00210(19) 0.0019(2) 0.00378(18)
C8 0.0131(2) 0.0161(2) 0.0202(3) 0.00064(19) 0.00814(19) 0.00166(17)
C9' 0.0155(2) 0.0129(2) 0.0160(2) 0.00215(17) 0.00447(18) 0.00295(16)
C9 0.01241(18) 0.01327(19) 0.0174(2) 0.00197(17) 0.00708(17) 0.00071(15)
N10 0.01089(15) 0.01032(15) 0.01420(18) 0.00186(13) 0.00544(13) 0.00079(12)
N10' 0.01346(16) 0.01187(16) 0.01210(18) 0.00267(13) 0.00367(14) 0.00146(13)
Cl2 0.01796(6) 0.01492(5) 0.01732(6) 0.00315(5) 0.00927(5) 0.00117(4)
Cl3 0.01613(6) 0.01877(6) 0.01410(6) -0.00302(5) 0.00620(5) -0.00446(5)
O4 0.0191(2) 0.0167(2) 0.0215(2) -0.00007(17) 0.00692(18) 0.00315(16)

loop_
_atom_type_symbol
_atom_type_description
_atom_type_scat_dispersion_real
_atom_type_scat_dispersion_imag
_atom_type_scat_source
C C 0.0033 0.0016 'International Tables Vol C Tables 4.2.6.8 and 6.1.1.4'
H H 0.0000 0.0000 'International Tables Vol C Tables 4.2.6.8 and 6.1.1.4'
N N 0.0061 0.0033 'International Tables Vol C Tables 4.2.6.8 and 6.1.1.4'
O O 0.0106 0.0060 'International Tables Vol C Tables 4.2.6.8 and 6.1.1.4'
Cl Cl 0.1484 0.1585 'International Tables Vol C Tables 4.2.6.8 and 6.1.1.4'
Gd Gd -0.1653 3.9035 'International Tables Vol C Tables 4.2.6.8 and 6.1.1.4'

loop_
_geom_angle_atom_site_label_1
_geom_angle_atom_site_label_2
_geom_angle_atom_site_label_3
_geom_angle
_geom_angle_site_symmetry_1
_geom_angle_site_symmetry_3
_geom_angle_publ_flag
O2 Gd1 O1 75.679(19) . . ?
O2 Gd1 O3 142.597(19) . . ?
O1 Gd1 O3 73.82(2) . . ?
O2 Gd1 N10 112.316(19) . . ?
O1 Gd1 N10 137.804(18) . . ?
O3 Gd1 N10 78.240(19) . . ?
O2 Gd1 N10' 84.731(19) . . ?
O1 Gd1 N10' 74.129(19) . . ?
O3 Gd1 N10' 106.90(2) . . ?
N10 Gd1 N10' 145.425(18) . . ?
O2 Gd1 N1' 142.907(19) . . ?
O1 Gd1 N1' 112.44(2) . . ?
O3 Gd1 N1' 70.420(19) . . ?
N10 Gd1 N1' 86.355(19) . . ?
N10' Gd1 N1' 64.676(19) . . ?
O2 Gd1 N1 81.659(18) . . ?
O1 Gd1 N1 76.673(18) . . ?
O3 Gd1 N1 70.696(19) . . ?
N10 Gd1 N1 64.458(17) . . ?
N10' Gd1 N1 150.028(17) . . ?
N1' Gd1 N1 135.103(18) . . ?
O2 Gd1 Cl1 75.311(13) . . ?
O1 Gd1 Cl1 141.618(14) . . ?
O3 Gd1 Cl1 141.138(14) . . ?
N10 Gd1 Cl1 77.211(12) . . ?
N10' Gd1 Cl1 78.684(13) . . ?
N1' Gd1 Cl1 78.369(13) . . ?
N1 Gd1 Cl1 122.739(12) . . ?
Gd1 O1 H1OB 129.7(14) . . ?
Gd1 O1 H1OA 116.3(13) . . ?
H1OB O1 H1OA 109.9(18) . . ?
Gd1 O2 H2OB 134.3(13) . . ?
Gd1 O2 H2OA 119.3(13) . . ?
H2OB O2 H2OA 103.8(18) . . ?
Gd1 O3 H3OB 126.4(15) . . ?
Gd1 O3 H3OA 116.8(15) . . ?
H3OB O3 H3OA 105(2) . . ?
C2 N1 C4B 117.58(5) . . ?
C2 N1 Gd1 123.60(4) . . ?
C4B N1 Gd1 117.29(4) . . ?
C2' N1' C4B' 117.81(6) . . ?
C2' N1' Gd1 123.20(5) . . ?
C4B' N1' Gd1 118.87(4) . . ?
N1 C2 C3 123.62(6) . . ?
N1 C2 H2A 116.8(9) . . ?
C3 C2 H2A 119.6(9) . . ?
N1' C2' C3' 123.58(8) . . ?
N1' C2' H2'A 116.8(9) . . ?
C3' C2' H2'A 119.6(9) . . ?
C4' C3' C2' 118.94(8) . . ?
C4' C3' H3'A 121.2(10) . . ?
C2' C3' H3'A 119.8(10) . . ?
C4 C3 C2 119.02(6) . . ?
C4 C3 H3A 122.3(9) . . ?
C2 C3 H3A 118.7(9) . . ?
N1' C4B' C4A' 122.32(7) . . ?
N1' C4B' C6B' 118.39(6) . . ?
C4A' C4B' C6B' 119.28(7) . . ?
N1 C4B C4A 122.69(6) . . ?
N1 C4B C6B 118.20(5) . . ?
C4A C4B C6B 119.09(5) . . ?
C4' C4A' C4B' 118.07(7) . . ?
C4' C4A' C5' 121.93(7) . . ?
C4B' C4A' C5' 119.99(8) . . ?
C3 C4 C4A 119.18(6) . . ?
C3 C4 H4A 120.9(9) . . ?
C4A C4 H4A 119.9(9) . . ?
C4 C4A C4B 117.86(6) . . ?
C4 C4A C5 121.88(6) . . ?
C4B C4A C5 120.26(6) . . ?
C3' C4' C4A' 119.23(7) . . ?
C3' C4' H4'A 122.8(10) . . ?
C4A' C4' H4'A 118.0(10) . . ?
C6 C5 C4A 120.65(6) . . ?
C6 C5 H5A 123.1(9) . . ?
C4A C5 H5A 116.2(9) . . ?
C6' C5' C4A' 120.70(7) . . ?
C6' C5' H5'A 122.5(10) . . ?
C4A' C5' H5'A 116.8(10) . . ?
N10 C6B C6A 122.47(6) . . ?
N10 C6B C4B 118.25(5) . . ?
C6A C6B C4B 119.26(5) . . ?
C5 C6 C6A 120.65(6) . . ?
C5 C6 H6A 119.5(9) . . ?
C6A C6 H6A 119.9(9) . . ?
C5' C6' C6A' 121.03(7) . . ?
C5' C6' H6'A 122.0(10) . . ?
C6A' C6' H6'A 117.0(10) . . ?
N10' C6B' C6A' 122.39(7) . . ?
N10' C6B' C4B' 118.29(6) . . ?
C6A' C6B' C4B' 119.30(6) . . ?
C7' C6A' C6B' 117.83(7) . . ?
C7' C6A' C6' 122.48(7) . . ?
C6B' C6A' C6' 119.67(8) . . ?
C7 C6A C6B 118.00(6) . . ?
C7 C6A C6 121.93(6) . . ?
C6B C6A C6 120.07(6) . . ?
C8 C7 C6A 119.05(6) . . ?
C8 C7 H7A 122.7(9) . . ?
C6A C7 H7A 118.3(9) . . ?
C8' C7' C6A' 119.51(7) . . ?
C8' C7' H7'A 120.1(9) . . ?
C6A' C7' H7'A 120.4(10) . . ?
C7' C8' C9' 118.67(7) . . ?
C7' C8' H8'A 123.8(9) . . ?
C9' C8' H8'A 117.5(9) . . ?
C7 C8 C9 119.13(6) . . ?
C7 C8 H8A 123.5(9) . . ?
C9 C8 H8A 117.4(9) . . ?
N10' C9' C8' 123.48(7) . . ?
N10' C9' H9'A 116.3(9) . . ?
C8' C9' H9'A 120.3(9) . . ?
N10 C9 C8 123.52(6) . . ?
N10 C9 H9A 117.3(9) . . ?
C8 C9 H9A 119.2(9) . . ?
C9 N10 C6B 117.75(5) . . ?
C9 N10 Gd1 123.13(4) . . ?
C6B N10 Gd1 118.24(4) . . ?
C9' N10' C6B' 118.10(6) . . ?
C9' N10' Gd1 122.62(5) . . ?
C6B' N10' Gd1 119.17(4) . . ?
H4OB O4 H4OA 103.5(18) . . ?

loop_
_geom_bond_atom_site_label_1
_geom_bond_atom_site_label_2
_geom_bond_distance
_geom_bond_site_symmetry_2
_geom_bond_publ_flag
Gd1 O2 2.3789(5) . ?
Gd1 O1 2.3821(5) . ?
Gd1 O3 2.4122(5) . ?
Gd1 N10 2.5493(5) . ?
Gd1 N10' 2.5551(6) . ?
Gd1 N1' 2.5619(6) . ?
Gd1 N1 2.5754(5) . ?
Gd1 Cl1 2.70694(15) . ?
O1 H1OB 0.802(19) . ?
O1 H1OA 0.809(19) . ?
O2 H2OB 0.823(19) . ?
O2 H2OA 0.818(19) . ?
O3 H3OB 0.82(2) . ?
O3 H3OA 0.77(2) . ?
N1 C2 1.3326(8) . ?
N1 C4B 1.3630(8) . ?
N1' C2' 1.3316(9) . ?
N1' C4B' 1.3638(9) . ?
C2 C3 1.4036(10) . ?
C2 H2A 0.932(15) . ?
C2' C3' 1.4049(11) . ?
C2' H2'A 0.970(15) . ?
C3' C4' 1.3724(14) . ?
C3' H3'A 0.986(16) . ?
C3 C4 1.3743(10) . ?
C3 H3A 0.922(15) . ?
C4B' C4A' 1.4132(10) . ?
C4B' C6B' 1.4429(10) . ?
C4B C4A 1.4125(8) . ?
C4B C6B 1.4436(8) . ?
C4A' C4' 1.4097(13) . ?
C4A' C5' 1.4322(12) . ?
C4 C4A 1.4105(10) . ?
C4 H4A 0.965(15) . ?
C4A C5 1.4330(9) . ?
C4' H4'A 0.937(16) . ?
C5 C6 1.3593(11) . ?
C5 H5A 0.960(15) . ?
C5' C6' 1.3531(15) . ?
C5' H5'A 0.962(17) . ?
C6B N10 1.3633(8) . ?
C6B C6A 1.4134(8) . ?
C6 C6A 1.4350(9) . ?
C6 H6A 0.959(15) . ?
C6' C6A' 1.4372(12) . ?
C6' H6'A 0.953(17) . ?
C6B' N10' 1.3627(9) . ?
C6B' C6A' 1.4121(10) . ?
C6A' C7' 1.4116(13) . ?
C6A C7 1.4125(10) . ?
C7 C8 1.3771(11) . ?
C7 H7A 0.966(15) . ?
C7' C8' 1.3762(13) . ?
C7' H7'A 0.977(16) . ?
C8' C9' 1.4062(10) . ?
C8' H8'A 0.977(16) . ?
C8 C9 1.4006(9) . ?
C8 H8A 0.958(15) . ?
C9' N10' 1.3315(9) . ?
C9' H9'A 0.944(15) . ?
C9 N10 1.3358(8) . ?
C9 H9A 0.953(15) . ?
O4 H4OB 0.758(19) . ?
O4 H4OA 0.830(19) . ?
